data_7108056
loop_
_publ_author_name
'Feng Fan'
'Weiqing Xie'
'Dawei Ma'

_publ_section_title
;
 Cascade annulation of malonic diamides: a concise synthesis of polycyclic
 pyrroloindolines
;
_journal_name_full Chem.Commun.
_journal_page_first 7571
_journal_paper_doi 10.1039/c2cc33129b
_journal_volume 48
_journal_year 2012
_chemical_formula_sum 'C36 H35 N3 O5 S'
_chemical_formula_weight 621.73
_chemical_name_systematic
;
?
;
_space_group_IT_number 14
_symmetry_cell_setting monoclinic
_symmetry_space_group_name_Hall '-P 2yn'
_symmetry_space_group_name_H-M 'P 1 21/n 1'
_atom_sites_solution_hydrogens geom
_atom_sites_solution_primary direct
_atom_sites_solution_secondary difmap
_audit_creation_method SHELXL-97
_cell_angle_alpha 90.00
_cell_angle_beta 100.4940(10)
_cell_angle_gamma 90.00
_cell_formula_units_Z 4
_cell_length_a 10.4770(6)
_cell_length_b 11.2649(7)
_cell_length_c 27.4274(16)
_cell_measurement_reflns_used 3566
_cell_measurement_temperature 293(2)
_cell_measurement_theta_max 48.844
_cell_measurement_theta_min 4.482
_cell_volume 3182.9(3)
_computing_cell_refinement 'Bruker SMART'
_computing_data_collection 'Bruker SMART'
_computing_data_reduction 'Bruker SHELXTL'
_computing_molecular_graphics 'Bruker SHELXTL'
_computing_publication_material 'Bruker SHELXTL'
_computing_structure_refinement 'SHELXL-97 (Sheldrick, 1997)'
_computing_structure_solution 'SHELXS-97 (Sheldrick, 1990)'
_diffrn_ambient_temperature 293(2)
_diffrn_measured_fraction_theta_full 1.000
_diffrn_measured_fraction_theta_max 1.000
_diffrn_measurement_device_type 'CCD area detector'
_diffrn_measurement_method 'phi and omega scans'
_diffrn_radiation_monochromator graphite
_diffrn_radiation_source 'fine-focus sealed tube'
_diffrn_radiation_type MoK\a
_diffrn_radiation_wavelength 0.71073
_diffrn_reflns_av_R_equivalents 0.0359
_diffrn_reflns_av_sigmaI/netI 0.0411
_diffrn_reflns_limit_h_max 9
_diffrn_reflns_limit_h_min -12
_diffrn_reflns_limit_k_max 13
_diffrn_reflns_limit_k_min -13
_diffrn_reflns_limit_l_max 33
_diffrn_reflns_limit_l_min -31
_diffrn_reflns_number 18279
_diffrn_reflns_theta_full 26.00
_diffrn_reflns_theta_max 26.00
_diffrn_reflns_theta_min 1.96
_exptl_absorpt_coefficient_mu 0.149
_exptl_absorpt_correction_T_max 1.00000
_exptl_absorpt_correction_T_min 0.42722
_exptl_absorpt_correction_type empirical
_exptl_absorpt_process_details sadabs
_exptl_crystal_colour colorless
_exptl_crystal_density_diffrn 1.297
_exptl_crystal_density_method 'not measured'
_exptl_crystal_description prismatic
_exptl_crystal_F_000 1312
_exptl_crystal_size_max 0.321
_exptl_crystal_size_mid 0.213
_exptl_crystal_size_min 0.146
_refine_diff_density_max 0.331
_refine_diff_density_min -0.319
_refine_diff_density_rms 0.042
_refine_ls_extinction_method none
_refine_ls_goodness_of_fit_ref 1.032
_refine_ls_hydrogen_treatment mixed
_refine_ls_matrix_type full
_refine_ls_number_parameters 413
_refine_ls_number_reflns 6245
_refine_ls_number_restraints 0
_refine_ls_restrained_S_all 1.032
_refine_ls_R_factor_all 0.0702
_refine_ls_R_factor_gt 0.0522
_refine_ls_shift/su_max 0.024
_refine_ls_shift/su_mean 0.000
_refine_ls_structure_factor_coef Fsqd
_refine_ls_weighting_details 'calc w=1/[\s^2^(Fo^2^)+(0.0647P)^2^+0.8862P] where P=(Fo^2^+2Fc^2^)/3'
_refine_ls_weighting_scheme calc
_refine_ls_wR_factor_gt 0.1267
_refine_ls_wR_factor_ref 0.1366
_reflns_number_gt 4803
_reflns_number_total 6245
_reflns_threshold_expression >2sigma(I)
_cod_data_source_file c2cc33129b.txt
_cod_data_source_block cd212115
_cod_original_sg_symbol_H-M P2(1)/n
_cod_database_code 7108056

loop_
_symmetry_equiv_pos_as_xyz
'x, y, z'
'-x+1/2, y+1/2, -z+1/2'
'-x, -y, -z'
'x-1/2, -y-1/2, z-1/2'

loop_
_atom_site_label
_atom_site_type_symbol
_atom_site_fract_x
_atom_site_fract_y
_atom_site_fract_z
_atom_site_U_iso_or_equiv
_atom_site_adp_type
_atom_site_occupancy
_atom_site_symmetry_multiplicity
_atom_site_calc_flag
_atom_site_refinement_flags
S1 S 0.56344(5) 0.61478(5) 0.090823(18) 0.03534(15) Uani 1 1 d .
N1 N 0.2852(2) 0.5646(2) 0.01557(7) 0.0482(5) Uani 1 1 d .
N2 N 0.40837(16) 0.62567(15) 0.09597(6) 0.0365(4) Uani 1 1 d .
N3 N 0.21865(18) 0.45322(17) 0.17059(6) 0.0454(5) Uani 1 1 d .
O1 O 0.42293(14) 0.78659(14) 0.14793(6) 0.0459(4) Uani 1 1 d .
O2 O 0.33355(16) 0.59804(15) 0.21534(6) 0.0531(4) Uani 1 1 d .
O3 O 0.64027(14) 0.62199(14) 0.13884(6) 0.0488(4) Uani 1 1 d .
O4 O 0.56642(14) 0.50902(13) 0.06209(5) 0.0437(4) Uani 1 1 d .
O5 O 0.1025(3) 0.7637(3) 0.83090(10) 0.1218(10) Uani 1 1 d .
C1 C 0.1950(2) 0.6523(2) 0.00168(8) 0.0397(5) Uani 1 1 d .
C2 C 0.1633(2) 0.7086(2) -0.04365(8) 0.0499(6) Uani 1 1 d .
H2 H 0.2084 0.6923 -0.0691 0.060 Uiso 1 1 calc R
C3 C 0.0634(3) 0.7893(2) -0.05008(9) 0.0595(7) Uani 1 1 d .
H3 H 0.0421 0.8295 -0.0801 0.071 Uiso 1 1 calc R
C4 C -0.0058(3) 0.8117(2) -0.01291(10) 0.0620(7) Uani 1 1 d .
H4 H -0.0742 0.8656 -0.0184 0.074 Uiso 1 1 calc R
C5 C 0.0254(2) 0.7547(2) 0.03266(9) 0.0495(6) Uani 1 1 d .
H5 H -0.0225 0.7686 0.0575 0.059 Uiso 1 1 calc R
C6 C 0.1287(2) 0.67728(19) 0.04016(7) 0.0376(5) Uani 1 1 d .
C7 C 0.18060(19) 0.59541(18) 0.08378(7) 0.0348(5) Uani 1 1 d .
C8 C 0.30573(19) 0.54708(19) 0.06757(7) 0.0357(5) Uani 1 1 d .
H8 H 0.3208 0.4633 0.0764 0.043 Uiso 1 1 calc R
C9 C 0.3630(2) 0.70344(18) 0.12857(7) 0.0356(5) Uani 1 1 d .
C10 C 0.22945(19) 0.65622(19) 0.13452(7) 0.0354(5) Uani 1 1 d .
C11 C 0.2646(2) 0.5648(2) 0.17727(7) 0.0389(5) Uani 1 1 d .
C12 C 0.1390(2) 0.4045(2) 0.12572(8) 0.0511(6) Uani 1 1 d .
H12A H 0.0683 0.3593 0.1350 0.061 Uiso 1 1 calc R
H12B H 0.1914 0.3503 0.1102 0.061 Uiso 1 1 calc R
C13 C 0.0833(2) 0.4979(2) 0.08850(8) 0.0445(5) Uani 1 1 d .
H13A H 0.0074 0.5329 0.0985 0.053 Uiso 1 1 calc R
H13B H 0.0556 0.4608 0.0564 0.053 Uiso 1 1 calc R
C14 C 0.1384(2) 0.7488(2) 0.14950(7) 0.0395(5) Uani 1 1 d .
C15 C 0.0379(2) 0.7125(3) 0.17268(9) 0.0546(6) Uani 1 1 d .
H15 H 0.0307 0.6329 0.1809 0.066 Uiso 1 1 calc R
C16 C -0.0514(3) 0.7932(4) 0.18370(12) 0.0767(9) Uani 1 1 d .
H16 H -0.1195 0.7674 0.1985 0.092 Uiso 1 1 calc R
C17 C -0.0410(3) 0.9102(4) 0.17312(12) 0.0810(10) Uani 1 1 d .
H17 H -0.1020 0.9640 0.1805 0.097 Uiso 1 1 calc R
C18 C 0.0596(3) 0.9487(3) 0.15153(11) 0.0683(8) Uani 1 1 d .
H18 H 0.0681 1.0289 0.1449 0.082 Uiso 1 1 calc R
C19 C 0.1485(2) 0.8677(2) 0.13965(9) 0.0515(6) Uani 1 1 d .
H19 H 0.2162 0.8942 0.1247 0.062 Uiso 1 1 calc R
C20 C 0.2669(3) 0.3642(2) 0.20862(9) 0.0554(6) Uani 1 1 d .
H20A H 0.1944 0.3187 0.2162 0.066 Uiso 1 1 calc R
H20B H 0.3085 0.4039 0.2387 0.066 Uiso 1 1 calc R
C21 C 0.3624(3) 0.2815(2) 0.19134(8) 0.0519(6) Uani 1 1 d .
C22 C 0.3475(3) 0.1604(3) 0.19381(10) 0.0706(8) Uani 1 1 d .
H22 H 0.2778 0.1291 0.2063 0.085 Uiso 1 1 calc R
C23 C 0.4356(5) 0.0853(3) 0.17786(14) 0.0971(13) Uani 1 1 d .
H23 H 0.4256 0.0035 0.1798 0.117 Uiso 1 1 calc R
C24 C 0.5374(5) 0.1313(5) 0.15926(14) 0.1048(15) Uani 1 1 d .
H24 H 0.5963 0.0807 0.1482 0.126 Uiso 1 1 calc R
C25 C 0.5534(3) 0.2524(4) 0.15675(12) 0.0859(10) Uani 1 1 d .
H25 H 0.6230 0.2835 0.1442 0.103 Uiso 1 1 calc R
C26 C 0.4671(3) 0.3258(3) 0.17272(10) 0.0641(7) Uani 1 1 d .
H26 H 0.4785 0.4075 0.1711 0.077 Uiso 1 1 calc R
C27 C 0.59765(19) 0.73663(18) 0.05562(7) 0.0366(5) Uani 1 1 d .
C28 C 0.6562(2) 0.8365(2) 0.07885(9) 0.0498(6) Uani 1 1 d .
H28 H 0.6766 0.8402 0.1133 0.060 Uiso 1 1 calc R
C29 C 0.6840(2) 0.9303(2) 0.05055(10) 0.0560(6) Uani 1 1 d .
H29 H 0.7238 0.9974 0.0662 0.067 Uiso 1 1 calc R
C30 C 0.6544(2) 0.9274(2) -0.00051(9) 0.0471(6) Uani 1 1 d .
C31 C 0.5964(2) 0.8261(2) -0.02275(9) 0.0531(6) Uani 1 1 d .
H31 H 0.5762 0.8223 -0.0572 0.064 Uiso 1 1 calc R
C32 C 0.5679(2) 0.7307(2) 0.00459(8) 0.0477(6) Uani 1 1 d .
H32 H 0.5291 0.6632 -0.0111 0.057 Uiso 1 1 calc R
C33 C 0.6830(3) 1.0305(2) -0.03162(11) 0.0646(7) Uani 1 1 d .
H33A H 0.6513 1.1024 -0.0193 0.097 Uiso 1 1 calc R
H33B H 0.6409 1.0184 -0.0654 0.097 Uiso 1 1 calc R
H33C H 0.7750 1.0366 -0.0301 0.097 Uiso 1 1 calc R
C34 C 0.1386(4) 0.8078(5) 0.75313(13) 0.1254(17) Uani 1 1 d .
H34A H 0.0836 0.8755 0.7545 0.188 Uiso 1 1 calc R
H34B H 0.1156 0.7700 0.7214 0.188 Uiso 1 1 calc R
H34C H 0.2275 0.8331 0.7579 0.188 Uiso 1 1 calc R
C35 C 0.1222(3) 0.7244(4) 0.79195(13) 0.0900(11) Uani 1 1 d .
C36 C 0.1347(7) 0.5980(5) 0.7841(3) 0.202(3) Uani 1 1 d .
H36A H 0.1334 0.5564 0.8145 0.303 Uiso 1 1 calc R
H36B H 0.2152 0.5825 0.7732 0.303 Uiso 1 1 calc R
H36C H 0.0638 0.5714 0.7592 0.303 Uiso 1 1 calc R
H1 H 0.333(2) 0.534(2) -0.0009(9) 0.049(7) Uiso 1 1 d .

loop_
_atom_site_aniso_label
_atom_site_aniso_U_11
_atom_site_aniso_U_22
_atom_site_aniso_U_33
_atom_site_aniso_U_23
_atom_site_aniso_U_13
_atom_site_aniso_U_12
S1 0.0347(3) 0.0391(3) 0.0330(3) -0.0005(2) 0.0082(2) 0.0007(2)
N1 0.0499(12) 0.0645(14) 0.0315(10) -0.0071(9) 0.0104(9) 0.0092(10)
N2 0.0360(9) 0.0394(10) 0.0355(9) -0.0054(7) 0.0107(7) -0.0039(7)
N3 0.0536(11) 0.0452(11) 0.0371(10) 0.0058(8) 0.0077(8) -0.0062(9)
O1 0.0465(9) 0.0426(9) 0.0502(9) -0.0127(7) 0.0131(7) -0.0084(7)
O2 0.0628(11) 0.0571(10) 0.0358(8) 0.0013(7) -0.0010(8) -0.0051(8)
O3 0.0429(9) 0.0624(11) 0.0392(8) 0.0036(7) 0.0020(7) 0.0020(7)
O4 0.0479(9) 0.0400(9) 0.0469(9) -0.0036(7) 0.0183(7) 0.0019(7)
O5 0.137(2) 0.167(3) 0.0725(16) 0.0013(17) 0.0471(16) -0.004(2)
C1 0.0407(12) 0.0438(13) 0.0333(11) -0.0026(9) 0.0031(9) -0.0079(10)
C2 0.0558(14) 0.0598(15) 0.0325(11) 0.0005(11) 0.0043(10) -0.0132(12)
C3 0.0732(18) 0.0566(16) 0.0413(14) 0.0105(12) -0.0088(12) -0.0099(14)
C4 0.0616(16) 0.0599(17) 0.0573(16) 0.0055(13) -0.0080(13) 0.0096(13)
C5 0.0460(13) 0.0574(15) 0.0430(13) -0.0003(11) 0.0024(10) 0.0054(11)
C6 0.0379(11) 0.0407(12) 0.0336(11) 0.0015(9) 0.0050(9) -0.0049(9)
C7 0.0355(11) 0.0400(12) 0.0292(10) -0.0009(9) 0.0068(8) -0.0028(9)
C8 0.0393(11) 0.0357(11) 0.0316(10) -0.0038(9) 0.0052(8) -0.0033(9)
C9 0.0401(11) 0.0357(11) 0.0318(10) -0.0005(9) 0.0086(9) -0.0001(9)
C10 0.0365(11) 0.0399(11) 0.0310(10) -0.0007(9) 0.0097(8) -0.0015(9)
C11 0.0391(11) 0.0466(13) 0.0323(11) 0.0008(9) 0.0105(9) -0.0019(10)
C12 0.0579(15) 0.0503(14) 0.0449(13) 0.0035(11) 0.0087(11) -0.0164(12)
C13 0.0433(13) 0.0508(14) 0.0396(12) -0.0003(10) 0.0080(10) -0.0108(10)
C14 0.0387(11) 0.0489(13) 0.0304(10) -0.0037(9) 0.0053(8) 0.0028(10)
C15 0.0477(14) 0.0687(17) 0.0505(14) -0.0004(12) 0.0169(11) 0.0038(12)
C16 0.0522(16) 0.109(3) 0.075(2) -0.0114(19) 0.0278(14) 0.0111(17)
C17 0.0615(19) 0.097(3) 0.082(2) -0.0244(19) 0.0071(16) 0.0307(18)
C18 0.0715(19) 0.0575(17) 0.0701(18) -0.0049(14) -0.0023(15) 0.0212(15)
C19 0.0529(14) 0.0511(15) 0.0498(14) 0.0000(11) 0.0077(11) 0.0079(11)
C20 0.0706(17) 0.0529(15) 0.0434(13) 0.0133(11) 0.0123(12) -0.0046(13)
C21 0.0651(16) 0.0477(14) 0.0379(12) 0.0076(11) -0.0036(11) -0.0038(12)
C22 0.099(2) 0.0495(16) 0.0553(16) 0.0039(13) -0.0064(15) -0.0095(16)
C23 0.143(4) 0.058(2) 0.075(2) -0.0123(18) -0.023(2) 0.020(2)
C24 0.117(3) 0.120(4) 0.065(2) -0.023(2) -0.017(2) 0.059(3)
C25 0.071(2) 0.114(3) 0.068(2) 0.001(2) -0.0005(16) 0.022(2)
C26 0.0607(17) 0.0684(18) 0.0606(17) 0.0074(14) 0.0046(13) 0.0030(14)
C27 0.0328(10) 0.0402(12) 0.0378(11) -0.0012(9) 0.0090(8) -0.0018(9)
C28 0.0536(14) 0.0548(15) 0.0406(12) -0.0056(11) 0.0072(10) -0.0173(12)
C29 0.0615(16) 0.0481(14) 0.0582(15) -0.0065(12) 0.0104(12) -0.0225(12)
C30 0.0401(12) 0.0459(13) 0.0565(14) 0.0066(11) 0.0119(10) -0.0050(10)
C31 0.0635(16) 0.0556(15) 0.0401(13) 0.0035(11) 0.0091(11) -0.0094(12)
C32 0.0594(14) 0.0434(13) 0.0400(12) -0.0024(10) 0.0078(10) -0.0117(11)
C33 0.0612(16) 0.0557(16) 0.0778(19) 0.0196(14) 0.0150(14) -0.0114(13)
C34 0.103(3) 0.214(5) 0.059(2) 0.027(3) 0.016(2) 0.047(3)
C35 0.0574(18) 0.151(4) 0.063(2) -0.012(2) 0.0152(15) -0.010(2)
C36 0.210(7) 0.128(5) 0.255(8) -0.049(5) 0.008(6) -0.050(5)

loop_
_atom_type_symbol
_atom_type_description
_atom_type_scat_dispersion_real
_atom_type_scat_dispersion_imag
_atom_type_scat_source
C C 0.0033 0.0016 'International Tables Vol C Tables 4.2.6.8 and 6.1.1.4'
H H 0.0000 0.0000 'International Tables Vol C Tables 4.2.6.8 and 6.1.1.4'
N N 0.0061 0.0033 'International Tables Vol C Tables 4.2.6.8 and 6.1.1.4'
O O 0.0106 0.0060 'International Tables Vol C Tables 4.2.6.8 and 6.1.1.4'
S S 0.1246 0.1234 'International Tables Vol C Tables 4.2.6.8 and 6.1.1.4'

loop_
_geom_angle_atom_site_label_1
_geom_angle_atom_site_label_2
_geom_angle_atom_site_label_3
_geom_angle
O3 S1 O4 119.62(10)
O3 S1 N2 108.42(9)
O4 S1 N2 103.18(9)
O3 S1 C27 109.21(10)
O4 S1 C27 108.75(9)
N2 S1 C27 106.88(9)
C1 N1 C8 110.50(19)
C1 N1 H1 127.9(18)
C8 N1 H1 120.6(18)
C9 N2 C8 114.10(16)
C9 N2 S1 123.61(14)
C8 N2 S1 122.21(13)
C11 N3 C12 126.86(18)
C11 N3 C20 118.21(19)
C12 N3 C20 114.28(19)
N1 C1 C2 128.4(2)
N1 C1 C6 110.38(19)
C2 C1 C6 121.2(2)
C3 C2 C1 118.1(2)
C3 C2 H2 120.9
C1 C2 H2 120.9
C2 C3 C4 121.2(2)
C2 C3 H3 119.4
C4 C3 H3 119.4
C3 C4 C5 120.8(2)
C3 C4 H4 119.6
C5 C4 H4 119.6
C6 C5 C4 118.5(2)
C6 C5 H5 120.8
C4 C5 H5 120.8
C5 C6 C1 120.1(2)
C5 C6 C7 131.1(2)
C1 C6 C7 108.37(18)
C13 C7 C6 110.71(16)
C13 C7 C10 111.05(16)
C6 C7 C10 116.57(17)
C13 C7 C8 112.62(17)
C6 C7 C8 100.69(16)
C10 C7 C8 104.65(15)
N1 C8 N2 113.87(17)
N1 C8 C7 104.90(17)
N2 C8 C7 101.95(15)
N1 C8 H8 111.8
N2 C8 H8 111.8
C7 C8 H8 111.8
O1 C9 N2 124.28(19)
O1 C9 C10 129.75(19)
N2 C9 C10 105.93(16)
C14 C10 C9 114.88(17)
C14 C10 C7 115.13(16)
C9 C10 C7 102.47(15)
C14 C10 C11 108.96(16)
C9 C10 C11 102.42(16)
C7 C10 C11 112.24(17)
O2 C11 N3 123.1(2)
O2 C11 C10 117.8(2)
N3 C11 C10 119.12(18)
N3 C12 C13 113.51(19)
N3 C12 H12A 108.9
C13 C12 H12A 108.9
N3 C12 H12B 108.9
C13 C12 H12B 108.9
H12A C12 H12B 107.7
C12 C13 C7 112.27(18)
C12 C13 H13A 109.2
C7 C13 H13A 109.2
C12 C13 H13B 109.2
C7 C13 H13B 109.2
H13A C13 H13B 107.9
C19 C14 C15 118.0(2)
C19 C14 C10 122.8(2)
C15 C14 C10 119.2(2)
C16 C15 C14 120.6(3)
C16 C15 H15 119.7
C14 C15 H15 119.7
C17 C16 C15 120.7(3)
C17 C16 H16 119.7
C15 C16 H16 119.7
C16 C17 C18 119.8(3)
C16 C17 H17 120.1
C18 C17 H17 120.1
C17 C18 C19 119.8(3)
C17 C18 H18 120.1
C19 C18 H18 120.1
C14 C19 C18 121.1(3)
C14 C19 H19 119.4
C18 C19 H19 119.4
N3 C20 C21 111.20(19)
N3 C20 H20A 109.4
C21 C20 H20A 109.4
N3 C20 H20B 109.4
C21 C20 H20B 109.4
H20A C20 H20B 108.0
C22 C21 C26 118.7(3)
C22 C21 C20 120.6(3)
C26 C21 C20 120.6(2)
C21 C22 C23 120.2(3)
C21 C22 H22 119.9
C23 C22 H22 119.9
C24 C23 C22 119.9(4)
C24 C23 H23 120.1
C22 C23 H23 120.1
C23 C24 C25 120.3(4)
C23 C24 H24 119.8
C25 C24 H24 119.8
C26 C25 C24 119.6(4)
C26 C25 H25 120.2
C24 C25 H25 120.2
C25 C26 C21 121.2(3)
C25 C26 H26 119.4
C21 C26 H26 119.4
C32 C27 C28 120.5(2)
C32 C27 S1 119.37(16)
C28 C27 S1 120.16(17)
C29 C28 C27 119.2(2)
C29 C28 H28 120.4
C27 C28 H28 120.4
C28 C29 C30 121.6(2)
C28 C29 H29 119.2
C30 C29 H29 119.2
C29 C30 C31 117.9(2)
C29 C30 C33 121.8(2)
C31 C30 C33 120.3(2)
C32 C31 C30 121.8(2)
C32 C31 H31 119.1
C30 C31 H31 119.1
C31 C32 C27 119.0(2)
C31 C32 H32 120.5
C27 C32 H32 120.5
C30 C33 H33A 109.5
C30 C33 H33B 109.5
H33A C33 H33B 109.5
C30 C33 H33C 109.5
H33A C33 H33C 109.5
H33B C33 H33C 109.5
C35 C34 H34A 109.5
C35 C34 H34B 109.5
H34A C34 H34B 109.5
C35 C34 H34C 109.5
H34A C34 H34C 109.5
H34B C34 H34C 109.5
O5 C35 C36 121.8(5)
O5 C35 C34 118.2(4)
C36 C35 C34 120.0(4)
C35 C36 H36A 109.5
C35 C36 H36B 109.5
H36A C36 H36B 109.5
C35 C36 H36C 109.5
H36A C36 H36C 109.5
H36B C36 H36C 109.5

loop_
_geom_bond_atom_site_label_1
_geom_bond_atom_site_label_2
_geom_bond_distance
S1 O3 1.4152(15)
S1 O4 1.4319(15)
S1 N2 1.6608(17)
S1 C27 1.752(2)
N1 C1 1.373(3)
N1 C8 1.417(3)
N1 H1 0.81(3)
N2 C9 1.395(3)
N2 C8 1.497(3)
N3 C11 1.347(3)
N3 C12 1.462(3)
N3 C20 1.469(3)
O1 C9 1.197(2)
O2 C11 1.216(2)
O5 C35 1.208(4)
C1 C2 1.381(3)
C1 C6 1.394(3)
C2 C3 1.374(4)
C2 H2 0.9300
C3 C4 1.378(4)
C3 H3 0.9300
C4 C5 1.390(3)
C4 H4 0.9300
C5 C6 1.376(3)
C5 H5 0.9300
C6 C7 1.530(3)
C7 C13 1.520(3)
C7 C10 1.552(3)
C7 C8 1.557(3)
C8 H8 0.9800
C9 C10 1.533(3)
C10 C14 1.519(3)
C10 C11 1.553(3)
C12 C13 1.508(3)
C12 H12A 0.9700
C12 H12B 0.9700
C13 H13A 0.9700
C13 H13B 0.9700
C14 C19 1.375(3)
C14 C15 1.388(3)
C15 C16 1.377(4)
C15 H15 0.9300
C16 C17 1.357(5)
C16 H16 0.9300
C17 C18 1.370(5)
C17 H17 0.9300
C18 C19 1.385(4)
C18 H18 0.9300
C19 H19 0.9300
C20 C21 1.506(4)
C20 H20A 0.9700
C20 H20B 0.9700
C21 C22 1.376(4)
C21 C26 1.385(4)
C22 C23 1.380(5)
C22 H22 0.9300
C23 C24 1.366(6)
C23 H23 0.9300
C24 C25 1.377(6)
C24 H24 0.9300
C25 C26 1.356(4)
C25 H25 0.9300
C26 H26 0.9300
C27 C32 1.379(3)
C27 C28 1.380(3)
C28 C29 1.373(3)
C28 H28 0.9300
C29 C30 1.379(3)
C29 H29 0.9300
C30 C31 1.381(3)
C30 C33 1.503(3)
C31 C32 1.374(3)
C31 H31 0.9300
C32 H32 0.9300
C33 H33A 0.9600
C33 H33B 0.9600
C33 H33C 0.9600
C34 C35 1.454(5)
C34 H34A 0.9600
C34 H34B 0.9600
C34 H34C 0.9600
C35 C36 1.450(7)
C36 H36A 0.9600
C36 H36B 0.9600
C36 H36C 0.9600

loop_
_geom_hbond_atom_site_label_D
_geom_hbond_atom_site_label_H
_geom_hbond_atom_site_label_A
_geom_hbond_distance_DH
_geom_hbond_distance_HA
_geom_hbond_distance_DA
_geom_hbond_angle_DHA
_geom_hbond_site_symmetry_A
N1 H1 O4 0.81(3) 2.20(3) 2.975(3) 163(2) 3_665

loop_
_geom_torsion_atom_site_label_1
_geom_torsion_atom_site_label_2
_geom_torsion_atom_site_label_3
_geom_torsion_atom_site_label_4
_geom_torsion
O3 S1 N2 C9 40.06(19)
O4 S1 N2 C9 167.86(16)
C27 S1 N2 C9 -77.55(18)
O3 S1 N2 C8 -136.52(16)
O4 S1 N2 C8 -8.72(17)
C27 S1 N2 C8 105.87(16)
C8 N1 C1 C2 168.7(2)
C8 N1 C1 C6 -14.3(3)
N1 C1 C2 C3 176.0(2)
C6 C1 C2 C3 -0.7(3)
C1 C2 C3 C4 -1.6(4)
C2 C3 C4 C5 1.2(4)
C3 C4 C5 C6 1.4(4)
C4 C5 C6 C1 -3.6(3)
C4 C5 C6 C7 -175.0(2)
N1 C1 C6 C5 -173.9(2)
C2 C1 C6 C5 3.3(3)
N1 C1 C6 C7 -0.8(2)
C2 C1 C6 C7 176.47(19)
C5 C6 C7 C13 66.3(3)
C1 C6 C7 C13 -105.8(2)
C5 C6 C7 C10 -61.9(3)
C1 C6 C7 C10 125.99(19)
C5 C6 C7 C8 -174.4(2)
C1 C6 C7 C8 13.5(2)
C1 N1 C8 N2 -88.0(2)
C1 N1 C8 C7 22.6(2)
C9 N2 C8 N1 117.5(2)
S1 N2 C8 N1 -65.6(2)
C9 N2 C8 C7 5.1(2)
S1 N2 C8 C7 -178.02(13)
C13 C7 C8 N1 96.8(2)
C6 C7 C8 N1 -21.1(2)
C10 C7 C8 N1 -142.44(17)
C13 C7 C8 N2 -144.21(16)
C6 C7 C8 N2 97.85(17)
C10 C7 C8 N2 -23.48(19)
C8 N2 C9 O1 -166.3(2)
S1 N2 C9 O1 16.9(3)
C8 N2 C9 C10 15.8(2)
S1 N2 C9 C10 -161.04(14)
O1 C9 C10 C14 26.9(3)
N2 C9 C10 C14 -155.28(16)
O1 C9 C10 C7 152.5(2)
N2 C9 C10 C7 -29.7(2)
O1 C9 C10 C11 -91.0(3)
N2 C9 C10 C11 86.76(18)
C13 C7 C10 C14 -80.2(2)
C6 C7 C10 C14 47.8(2)
C8 C7 C10 C14 158.03(17)
C13 C7 C10 C9 154.37(17)
C6 C7 C10 C9 -77.6(2)
C8 C7 C10 C9 32.6(2)
C13 C7 C10 C11 45.2(2)
C6 C7 C10 C11 173.24(17)
C8 C7 C10 C11 -76.56(19)
C12 N3 C11 O2 -177.9(2)
C20 N3 C11 O2 -7.7(3)
C12 N3 C11 C10 1.7(3)
C20 N3 C11 C10 171.89(19)
C14 C10 C11 O2 -69.7(2)
C9 C10 C11 O2 52.4(2)
C7 C10 C11 O2 161.62(19)
C14 C10 C11 N3 110.8(2)
C9 C10 C11 N3 -127.1(2)
C7 C10 C11 N3 -18.0(3)
C11 N3 C12 C13 -13.2(3)
C20 N3 C12 C13 176.3(2)
N3 C12 C13 C7 41.1(3)
C6 C7 C13 C12 170.95(19)
C10 C7 C13 C12 -57.9(2)
C8 C7 C13 C12 59.1(2)
C9 C10 C14 C19 25.0(3)
C7 C10 C14 C19 -93.7(2)
C11 C10 C14 C19 139.2(2)
C9 C10 C14 C15 -157.12(19)
C7 C10 C14 C15 84.2(2)
C11 C10 C14 C15 -42.9(3)
C19 C14 C15 C16 2.3(4)
C10 C14 C15 C16 -175.6(2)
C14 C15 C16 C17 -1.5(4)
C15 C16 C17 C18 -0.4(5)
C16 C17 C18 C19 1.4(5)
C15 C14 C19 C18 -1.3(3)
C10 C14 C19 C18 176.5(2)
C17 C18 C19 C14 -0.5(4)
C11 N3 C20 C21 -104.7(2)
C12 N3 C20 C21 66.7(3)
N3 C20 C21 C22 -128.6(2)
N3 C20 C21 C26 51.5(3)
C26 C21 C22 C23 -0.1(4)
C20 C21 C22 C23 180.0(3)
C21 C22 C23 C24 -0.4(5)
C22 C23 C24 C25 0.6(5)
C23 C24 C25 C26 -0.2(5)
C24 C25 C26 C21 -0.4(5)
C22 C21 C26 C25 0.5(4)
C20 C21 C26 C25 -179.6(2)
O3 S1 C27 C32 159.53(18)
O4 S1 C27 C32 27.4(2)
N2 S1 C27 C32 -83.37(19)
O3 S1 C27 C28 -19.2(2)
O4 S1 C27 C28 -151.31(18)
N2 S1 C27 C28 97.92(19)
C32 C27 C28 C29 0.3(4)
S1 C27 C28 C29 178.98(19)
C27 C28 C29 C30 0.3(4)
C28 C29 C30 C31 -0.6(4)
C28 C29 C30 C33 179.1(2)
C29 C30 C31 C32 0.4(4)
C33 C30 C31 C32 -179.4(2)
C30 C31 C32 C27 0.2(4)
C28 C27 C32 C31 -0.5(3)
S1 C27 C32 C31 -179.24(19)
